data_2018189
loop_
_publ_author_name
'Mekki, Sofiane'
'Rolland, Val\'erie'
'Bellahouel, Salima'
'van der Lee, Arie'
'Rolland, Marc'

_publ_section_title
;
 Concomitant polymorphism in the stereoselective synthesis of a
 \b-benzyl-\b-hydroxyaspartate analogue
;
_journal_coeditor_code GZ3195
_journal_issue 8
_journal_name_full 'Acta Crystallographica Section C'
_journal_page_first o301
_journal_page_last o305
_journal_paper_doi 10.1107/S0108270111024632
_journal_volume 67
_journal_year 2011
_chemical_formula_iupac 'C32 H31 N O7 S'
_chemical_formula_moiety 'C32 H31 N O7 S'
_chemical_formula_sum 'C32 H31 N O7 S'
_chemical_formula_weight 573.64
_chemical_name_systematic
;
dibenzyl 2-benzyl-2-hydroxy-3-(4-methylphenylsulfonamido)succinate
;
_space_group_IT_number 14
_symmetry_cell_setting monoclinic
_symmetry_space_group_name_Hall '-P 2ybc'
_symmetry_space_group_name_H-M 'P 1 21/c 1'
_atom_sites_solution_hydrogens geom
_atom_sites_solution_primary direct
_atom_sites_solution_secondary difmap
_audit_creation_method SHELXL-97
_cell_angle_alpha 90.00
_cell_angle_beta 105.156(3)
_cell_angle_gamma 90.00
_cell_formula_units_Z 4
_cell_length_a 10.8712(4)
_cell_length_b 19.8539(6)
_cell_length_c 13.8180(4)
_cell_measurement_reflns_used 2973
_cell_measurement_temperature 173
_cell_measurement_theta_max 51.4978
_cell_measurement_theta_min 4.2178
_cell_volume 2878.68(17)
_computing_cell_refinement 'CrysAlis PRO (Agilent, 2010)'
_computing_data_collection 'CrysAlis PRO (Agilent, 2010)'
_computing_data_reduction 'CrysAlis PRO (Agilent, 2010)'
_computing_molecular_graphics 'OLEX2 (Dolomanov <i>et al.</i>, 2009)'
_computing_publication_material
;
PLATON (Spek, 2009) and publCIF (Westrip, 2010)
;
_computing_structure_refinement 'SHELXL97 (Sheldrick, 2008)'
_computing_structure_solution 'SHELXS97 (Sheldrick, 2008)'
_diffrn_ambient_temperature 173
_diffrn_detector_area_resol_mean 16.0143
_diffrn_measured_fraction_theta_full 0.667
_diffrn_measured_fraction_theta_max 0.662
_diffrn_measurement_device_type 'Agilent Xcalibur Sapphire3 Gemini'
_diffrn_measurement_method '\w scans'
_diffrn_radiation_monochromator graphite
_diffrn_radiation_source 'Enhance (Cu) X-ray Source'
_diffrn_radiation_type CuK\a
_diffrn_radiation_wavelength 1.54184
_diffrn_reflns_av_R_equivalents 0.049
_diffrn_reflns_av_sigmaI/netI 0.062
_diffrn_reflns_limit_h_max 10
_diffrn_reflns_limit_h_min -10
_diffrn_reflns_limit_k_max 20
_diffrn_reflns_limit_k_min -20
_diffrn_reflns_limit_l_max 12
_diffrn_reflns_limit_l_min -13
_diffrn_reflns_number 5477
_diffrn_reflns_theta_full 50.38
_diffrn_reflns_theta_max 51.81
_diffrn_reflns_theta_min 4.21
_exptl_absorpt_coefficient_mu 1.413
_exptl_absorpt_correction_T_max 1.00000
_exptl_absorpt_correction_T_min 0.89742
_exptl_absorpt_correction_type multi-scan
_exptl_absorpt_process_details '(CrysAlis PRO; Agilent, 2010)'
_exptl_crystal_colour colourless
_exptl_crystal_density_diffrn 1.324
_exptl_crystal_density_method 'not measured'
_exptl_crystal_description needle
_exptl_crystal_F_000 1208
_exptl_crystal_size_max 0.21
_exptl_crystal_size_mid 0.02
_exptl_crystal_size_min 0.02
_refine_diff_density_max 0.792
_refine_diff_density_min -0.398
_refine_ls_extinction_coef 0.0007(3)
_refine_ls_extinction_expression Fc^*^=kFc[1+0.001xFc^2^\l^3^/sin(2\q)]^-1/4^
_refine_ls_extinction_method 'SHELXL97 (Sheldrick, 2008)'
_refine_ls_goodness_of_fit_ref 0.920
_refine_ls_hydrogen_treatment mixed
_refine_ls_matrix_type full
_refine_ls_number_parameters 370
_refine_ls_number_reflns 5477
_refine_ls_number_restraints 0
_refine_ls_restrained_S_all 0.920
_refine_ls_R_factor_all 0.1063
_refine_ls_R_factor_gt 0.0666
_refine_ls_shift/su_max 0.000
_refine_ls_shift/su_mean 0.000
_refine_ls_structure_factor_coef Fsqd
_refine_ls_weighting_details 'calc w=1/[\s^2^(Fo^2^)+(0.1412P)^2^+0.0000P] where P=(Fo^2^+2Fc^2^)/3'
_refine_ls_weighting_scheme calc
_refine_ls_wR_factor_gt 0.2229
_refine_ls_wR_factor_ref 0.2339
_reflns_number_gt 2878
_reflns_number_total 5477
_reflns_threshold_expression I>2\s(I)
_cod_data_source_file gz3195.cif
_cod_data_source_block II
_cod_original_sg_symbol_H-M 'P 21/c'
_cod_database_code 2018189
_cod_database_fobs_code 2018189

loop_
_symmetry_equiv_pos_as_xyz
'x, y, z'
'-x, y+1/2, -z+1/2'
'-x, -y, -z'
'x, -y-1/2, z-1/2'

loop_
_atom_site_type_symbol
_atom_site_label
_atom_site_fract_x
_atom_site_fract_y
_atom_site_fract_z
_atom_site_U_iso_or_equiv
_atom_site_adp_type
_atom_site_calc_flag
_atom_site_refinement_flags
_atom_site_occupancy
_atom_site_symmetry_multiplicity
S S1 0.19111(13) 0.13864(7) 0.49979(9) 0.0361(4) Uani d . 1 1
O O6 0.2530(4) 0.15103(18) 0.4225(2) 0.0447(10) Uani d . 1 1
O O7 0.0650(3) 0.16364(18) 0.4905(3) 0.0427(10) Uani d . 1 1
O O1 0.3563(4) 0.02570(19) 0.6710(3) 0.0476(11) Uani d . 1 1
O O2 0.4688(4) -0.0424(2) 0.5948(3) 0.0553(12) Uani d . 1 1
O O3 0.1547(3) -0.07994(18) 0.5269(2) 0.0386(10) Uani d . 1 1
H H3 0.1307 -0.1187 0.5129 0.058 Uiso d R 1 1
O O5 0.1355(3) 0.00349(19) 0.2945(3) 0.0400(10) Uani d . 1 1
O O4 -0.0176(4) -0.04333(18) 0.3532(3) 0.0397(10) Uani d . 1 1
N N1 0.1801(3) 0.05847(17) 0.5100(2) 0.0353(11) Uani d . 1 1
H H1 0.1344 0.0481 0.5520 0.042 Uiso d R 1 1
C C2 0.2768(3) 0.01082(17) 0.4966(2) 0.0334(13) Uani d R 1 1
H H2 0.3196 0.0303 0.4471 0.040 Uiso calc R 1 1
C C1 0.3786(6) -0.0061(3) 0.5922(4) 0.0402(14) Uani d . 1 1
C C12 0.4496(6) 0.0183(3) 0.7680(4) 0.0562(17) Uani d . 1 1
H H12A 0.4738 0.0633 0.7977 0.067 Uiso calc R 1 1
H H12B 0.5273 -0.0037 0.7585 0.067 Uiso calc R 1 1
C C13 0.3954(5) -0.0231(3) 0.8376(4) 0.0460(16) Uani d . 1 1
C C14 0.3875(8) -0.0917(4) 0.8268(5) 0.074(2) Uani d . 1 1
H H14 0.4148 -0.1126 0.7741 0.089 Uiso calc R 1 1
C C15 0.3402(8) -0.1307(4) 0.8915(6) 0.085(3) Uani d . 1 1
H H15 0.3332 -0.1782 0.8831 0.102 Uiso calc R 1 1
C C16 0.3030(7) -0.0996(4) 0.9692(6) 0.072(2) Uani d . 1 1
H H16 0.2723 -0.1260 1.0152 0.087 Uiso calc R 1 1
C C17 0.3100(6) -0.0321(4) 0.9798(5) 0.0608(19) Uani d . 1 1
H H17 0.2826 -0.0111 1.0324 0.073 Uiso calc R 1 1
C C18 0.3569(6) 0.0065(4) 0.9144(5) 0.0549(17) Uani d . 1 1
H H18 0.3626 0.0540 0.9226 0.066 Uiso calc R 1 1
C C3 0.2037(5) -0.0536(3) 0.4503(4) 0.0336(13) Uani d . 1 1
C C4 0.0929(6) -0.0310(3) 0.3625(4) 0.0326(13) Uani d . 1 1
C C19 0.0399(6) 0.0335(3) 0.2134(4) 0.0506(17) Uani d . 1 1
H H19A -0.0143 0.0645 0.2404 0.061 Uiso calc R 1 1
H H19B -0.0151 -0.0020 0.1740 0.061 Uiso calc R 1 1
C C20 0.1057(6) 0.0716(3) 0.1476(4) 0.0454(16) Uani d . 1 1
C C21 0.2217(7) 0.1012(3) 0.1847(5) 0.0578(19) Uani d . 1 1
H H21 0.2648 0.0959 0.2536 0.069 Uiso calc R 1 1
C C22 0.2776(8) 0.1390(4) 0.1229(5) 0.076(2) Uani d . 1 1
H H22 0.3581 0.1597 0.1496 0.091 Uiso calc R 1 1
C C23 0.2169(11) 0.1464(4) 0.0242(6) 0.083(3) Uani d . 1 1
H H23 0.2544 0.1726 -0.0180 0.099 Uiso calc R 1 1
C C24 0.1010(10) 0.1157(5) -0.0142(6) 0.081(3) Uani d . 1 1
H H24 0.0594 0.1201 -0.0835 0.097 Uiso calc R 1 1
C C25 0.0449(7) 0.0786(4) 0.0463(5) 0.065(2) Uani d . 1 1
H H25 -0.0355 0.0578 0.0191 0.078 Uiso calc R 1 1
C C5 0.2851(5) -0.1057(3) 0.4115(4) 0.0415(15) Uani d . 1 1
H H5A 0.3301 -0.0828 0.3671 0.050 Uiso calc R 1 1
H H5B 0.3502 -0.1245 0.4692 0.050 Uiso calc R 1 1
C C6 0.2064(6) -0.1625(3) 0.3547(4) 0.0452(16) Uani d . 1 1
C C7 0.1563(6) -0.2122(3) 0.4040(5) 0.0563(18) Uani d . 1 1
H H7 0.1756 -0.2116 0.4752 0.068 Uiso calc R 1 1
C C8 0.0789(8) -0.2623(4) 0.3516(7) 0.080(2) Uani d . 1 1
H H8 0.0431 -0.2943 0.3875 0.096 Uiso calc R 1 1
C C9 0.0528(9) -0.2672(5) 0.2514(8) 0.097(3) Uani d . 1 1
H H9 0.0013 -0.3028 0.2168 0.117 Uiso calc R 1 1
C C10 0.1024(8) -0.2194(5) 0.1998(6) 0.087(3) Uani d . 1 1
H H10 0.0850 -0.2224 0.1288 0.104 Uiso calc R 1 1
C C11 0.1784(7) -0.1662(4) 0.2504(5) 0.067(2) Uani d . 1 1
H H11 0.2104 -0.1331 0.2137 0.081 Uiso calc R 1 1
C C26 0.2883(5) 0.1723(3) 0.6114(4) 0.0349(14) Uani d . 1 1
C C27 0.4161(5) 0.1842(3) 0.6207(4) 0.0398(15) Uani d . 1 1
H H27 0.4525 0.1728 0.5674 0.048 Uiso calc R 1 1
C C28 0.4906(6) 0.2125(3) 0.7070(4) 0.0456(15) Uani d . 1 1
H H28 0.5783 0.2207 0.7126 0.055 Uiso calc R 1 1
C C29 0.4401(6) 0.2292(3) 0.7858(4) 0.0447(15) Uani d . 1 1
C C30 0.3119(6) 0.2164(3) 0.7765(4) 0.0467(16) Uani d . 1 1
H H30 0.2756 0.2276 0.8299 0.056 Uiso calc R 1 1
C C31 0.2373(6) 0.1877(3) 0.6910(4) 0.0419(15) Uani d . 1 1
H H31 0.1502 0.1783 0.6861 0.050 Uiso calc R 1 1
C C32 0.5205(7) 0.2634(4) 0.8789(5) 0.068(2) Uani d . 1 1
H H32A 0.5170 0.2372 0.9382 0.102 Uiso calc R 1 1
H H32B 0.4876 0.3088 0.8839 0.102 Uiso calc R 1 1
H H32C 0.6090 0.2662 0.8747 0.102 Uiso calc R 1 1

loop_
_atom_site_aniso_label
_atom_site_aniso_U_11
_atom_site_aniso_U_22
_atom_site_aniso_U_33
_atom_site_aniso_U_12
_atom_site_aniso_U_13
_atom_site_aniso_U_23
S1 0.0410(9) 0.0343(8) 0.0328(8) -0.0040(7) 0.0094(6) 0.0003(6)
O6 0.057(3) 0.044(2) 0.034(2) -0.011(2) 0.0144(19) 0.0010(18)
O7 0.042(2) 0.039(2) 0.043(2) 0.0004(19) 0.0044(18) 0.0030(18)
O1 0.055(3) 0.049(3) 0.034(2) 0.002(2) 0.004(2) -0.0016(19)
O2 0.034(2) 0.079(3) 0.052(3) 0.010(2) 0.0099(19) 0.002(2)
O3 0.046(2) 0.032(2) 0.039(2) -0.0036(18) 0.0141(18) -0.0030(17)
O5 0.036(2) 0.047(2) 0.040(2) 0.0019(19) 0.0150(19) 0.0081(19)
O4 0.028(2) 0.046(2) 0.046(2) -0.0017(19) 0.0111(18) -0.0003(18)
N1 0.030(3) 0.041(3) 0.037(2) -0.004(2) 0.013(2) -0.005(2)
C2 0.031(3) 0.035(3) 0.037(3) -0.003(3) 0.015(3) 0.001(3)
C1 0.032(4) 0.039(4) 0.048(4) -0.009(3) 0.007(3) 0.006(3)
C12 0.063(4) 0.056(4) 0.042(4) -0.010(4) 0.000(3) 0.001(3)
C13 0.046(4) 0.053(4) 0.032(3) 0.001(3) -0.002(3) 0.005(3)
C14 0.116(7) 0.047(5) 0.071(5) -0.005(4) 0.045(5) -0.003(4)
C15 0.122(7) 0.046(5) 0.104(6) 0.003(5) 0.060(6) 0.008(4)
C16 0.067(5) 0.080(6) 0.076(5) 0.004(4) 0.031(4) 0.019(5)
C17 0.045(4) 0.085(6) 0.054(4) 0.005(4) 0.016(3) 0.000(4)
C18 0.047(4) 0.059(4) 0.054(4) 0.003(3) 0.004(3) -0.010(4)
C3 0.039(3) 0.036(3) 0.028(3) 0.003(3) 0.013(3) 0.006(3)
C4 0.039(4) 0.027(3) 0.036(3) 0.004(3) 0.017(3) -0.004(2)
C19 0.043(4) 0.059(4) 0.048(4) 0.009(3) 0.008(3) 0.017(3)
C20 0.059(4) 0.038(4) 0.044(4) 0.014(3) 0.022(3) 0.008(3)
C21 0.091(6) 0.047(4) 0.041(3) -0.023(4) 0.028(4) -0.007(3)
C22 0.121(7) 0.059(5) 0.060(5) -0.040(5) 0.046(5) -0.017(4)
C23 0.162(9) 0.040(4) 0.069(6) 0.009(5) 0.073(6) 0.009(4)
C24 0.112(7) 0.083(6) 0.052(5) 0.042(6) 0.030(5) 0.030(4)
C25 0.055(4) 0.090(6) 0.051(4) 0.024(4) 0.017(3) 0.026(4)
C5 0.041(4) 0.045(4) 0.041(3) 0.011(3) 0.013(3) 0.004(3)
C6 0.046(4) 0.046(4) 0.038(4) 0.018(3) 0.001(3) -0.017(3)
C7 0.067(4) 0.036(4) 0.057(4) 0.015(4) -0.001(4) -0.006(3)
C8 0.092(6) 0.040(4) 0.089(6) 0.006(4) -0.011(5) -0.015(4)
C9 0.105(7) 0.055(6) 0.105(8) 0.018(5) -0.020(6) -0.026(5)
C10 0.093(6) 0.094(7) 0.049(5) 0.049(6) -0.025(4) -0.038(5)
C11 0.075(5) 0.072(5) 0.052(4) 0.040(4) 0.010(4) -0.004(4)
C26 0.037(4) 0.030(3) 0.040(3) 0.003(3) 0.014(3) 0.003(2)
C27 0.047(4) 0.040(4) 0.037(3) 0.001(3) 0.019(3) -0.007(3)
C28 0.035(3) 0.050(4) 0.050(4) 0.001(3) 0.007(3) -0.008(3)
C29 0.047(4) 0.040(4) 0.041(4) 0.006(3) 0.000(3) -0.005(3)
C30 0.059(4) 0.049(4) 0.033(3) 0.002(3) 0.014(3) -0.005(3)
C31 0.039(3) 0.053(4) 0.037(3) -0.004(3) 0.016(3) 0.001(3)
C32 0.062(5) 0.076(5) 0.056(4) 0.003(4) -0.002(4) -0.021(4)

loop_
_atom_type_symbol
_atom_type_description
_atom_type_scat_dispersion_real
_atom_type_scat_dispersion_imag
_atom_type_scat_source
C C 0.0181 0.0091 'International Tables Vol C Tables 4.2.6.8 and 6.1.1.4'
H H 0.0000 0.0000 'International Tables Vol C Tables 4.2.6.8 and 6.1.1.4'
N N 0.0311 0.0180 'International Tables Vol C Tables 4.2.6.8 and 6.1.1.4'
O O 0.0492 0.0322 'International Tables Vol C Tables 4.2.6.8 and 6.1.1.4'
S S 0.3331 0.5567 'International Tables Vol C Tables 4.2.6.8 and 6.1.1.4'

loop_
_geom_angle_atom_site_label_1
_geom_angle_atom_site_label_2
_geom_angle_atom_site_label_3
_geom_angle
O6 S1 O7 120.1(2)
O6 S1 N1 107.3(2)
O7 S1 N1 105.1(2)
O6 S1 C26 107.4(2)
O7 S1 C26 106.8(2)
N1 S1 C26 110.0(2)
C1 O1 C12 118.0(5)
C3 O3 H3 109.5
C4 O5 C19 116.4(4)
C2 N1 S1 123.90(12)
C2 N1 H1 118.7
S1 N1 H1 111.0
N1 C2 C1 114.6(3)
N1 C2 C3 106.1(2)
C1 C2 C3 110.7(4)
N1 C2 H2 108.4
C1 C2 H2 108.4
C3 C2 H2 108.4
O2 C1 O1 125.2(5)
O2 C1 C2 123.9(5)
O1 C1 C2 111.0(5)
O1 C12 C13 110.4(5)
O1 C12 H12A 109.6
C13 C12 H12A 109.6
O1 C12 H12B 109.6
C13 C12 H12B 109.6
H12A C12 H12B 108.1
C18 C13 C14 119.2(6)
C18 C13 C12 120.9(6)
C14 C13 C12 119.9(6)
C13 C14 C15 120.7(7)
C13 C14 H14 119.7
C15 C14 H14 119.7
C14 C15 C16 119.0(7)
C14 C15 H15 120.5
C16 C15 H15 120.5
C17 C16 C15 120.5(7)
C17 C16 H16 119.7
C15 C16 H16 119.7
C16 C17 C18 120.0(6)
C16 C17 H17 120.0
C18 C17 H17 120.0
C13 C18 C17 120.6(7)
C13 C18 H18 119.7
C17 C18 H18 119.7
O3 C3 C4 109.3(4)
O3 C3 C5 112.1(4)
C4 C3 C5 108.9(4)
O3 C3 C2 104.5(3)
C4 C3 C2 107.2(4)
C5 C3 C2 114.6(4)
O4 C4 O5 123.4(5)
O4 C4 C3 125.5(5)
O5 C4 C3 111.1(5)
O5 C19 C20 108.6(5)
O5 C19 H19A 110.0
C20 C19 H19A 110.0
O5 C19 H19B 110.0
C20 C19 H19B 110.0
H19A C19 H19B 108.4
C21 C20 C25 119.0(6)
C21 C20 C19 122.0(5)
C25 C20 C19 119.0(6)
C20 C21 C22 120.7(6)
C20 C21 H21 119.7
C22 C21 H21 119.7
C23 C22 C21 120.0(8)
C23 C22 H22 120.0
C21 C22 H22 120.0
C22 C23 C24 119.7(7)
C22 C23 H23 120.2
C24 C23 H23 120.2
C25 C24 C23 120.7(7)
C25 C24 H24 119.6
C23 C24 H24 119.6
C24 C25 C20 119.9(8)
C24 C25 H25 120.1
C20 C25 H25 120.1
C6 C5 C3 112.6(4)
C6 C5 H5A 109.1
C3 C5 H5A 109.1
C6 C5 H5B 109.1
C3 C5 H5B 109.1
H5A C5 H5B 107.8
C7 C6 C11 117.5(6)
C7 C6 C5 121.2(5)
C11 C6 C5 121.3(6)
C8 C7 C6 121.2(7)
C8 C7 H7 119.4
C6 C7 H7 119.4
C9 C8 C7 121.9(9)
C9 C8 H8 119.0
C7 C8 H8 119.0
C8 C9 C10 118.6(8)
C8 C9 H9 120.7
C10 C9 H9 120.7
C9 C10 C11 121.1(7)
C9 C10 H10 119.4
C11 C10 H10 119.4
C6 C11 C10 119.6(8)
C6 C11 H11 120.2
C10 C11 H11 120.2
C27 C26 C31 119.3(5)
C27 C26 S1 120.4(4)
C31 C26 S1 120.3(4)
C28 C27 C26 120.1(5)
C28 C27 H27 120.0
C26 C27 H27 120.0
C27 C28 C29 121.1(6)
C27 C28 H28 119.5
C29 C28 H28 119.5
C28 C29 C30 118.6(5)
C28 C29 C32 121.1(6)
C30 C29 C32 120.2(6)
C31 C30 C29 120.7(5)
C31 C30 H30 119.7
C29 C30 H30 119.7
C30 C31 C26 120.3(6)
C30 C31 H31 119.8
C26 C31 H31 119.8
C29 C32 H32A 109.5
C29 C32 H32B 109.5
H32A C32 H32B 109.5
C29 C32 H32C 109.5
H32A C32 H32C 109.5
H32B C32 H32C 109.5

loop_
_geom_bond_atom_site_label_1
_geom_bond_atom_site_label_2
_geom_bond_distance
S1 O6 1.425(4)
S1 O7 1.432(4)
S1 N1 1.605(4)
S1 C26 1.758(5)
O1 C1 1.335(7)
O1 C12 1.460(7)
O2 C1 1.209(7)
O3 C3 1.405(6)
O3 H3 0.8200
O5 C4 1.339(6)
O5 C19 1.444(7)
O4 C4 1.200(6)
N1 C2 1.461(8)
N1 H1 0.881(5)
C2 C1 1.523(7)
C2 C3 1.552(6)
C2 H2 1.0000
C12 C13 1.499(8)
C12 H12A 0.9900
C12 H12B 0.9900
C13 C18 1.369(8)
C13 C14 1.370(9)
C14 C15 1.381(10)
C14 H14 0.9500
C15 C16 1.387(10)
C15 H15 0.9500
C16 C17 1.347(10)
C16 H16 0.9500
C17 C18 1.381(9)
C17 H17 0.9500
C18 H18 0.9500
C3 C4 1.536(7)
C3 C5 1.546(7)
C19 C20 1.500(8)
C19 H19A 0.9900
C19 H19B 0.9900
C20 C21 1.364(9)
C20 C25 1.390(9)
C21 C22 1.391(9)
C21 H21 0.9500
C22 C23 1.358(11)
C22 H22 0.9500
C23 C24 1.376(12)
C23 H23 0.9500
C24 C25 1.371(11)
C24 H24 0.9500
C25 H25 0.9500
C5 C6 1.506(8)
C5 H5A 0.9900
C5 H5B 0.9900
C6 C7 1.389(9)
C6 C11 1.395(8)
C7 C8 1.380(9)
C7 H7 0.9500
C8 C9 1.343(12)
C8 H8 0.9500
C9 C10 1.378(13)
C9 H9 0.9500
C10 C11 1.409(11)
C10 H10 0.9500
C11 H11 0.9500
C26 C27 1.381(8)
C26 C31 1.389(7)
C27 C28 1.375(8)
C27 H27 0.9500
C28 C29 1.382(8)
C28 H28 0.9500
C29 C30 1.389(8)
C29 C32 1.513(8)
C30 C31 1.370(8)
C30 H30 0.9500
C31 H31 0.9500
C32 H32A 0.9800
C32 H32B 0.9800
C32 H32C 0.9800

loop_
_geom_hbond_atom_site_label_D
_geom_hbond_atom_site_label_H
_geom_hbond_atom_site_label_A
_geom_hbond_site_symmetry_A
_geom_hbond_distance_DH
_geom_hbond_distance_HA
_geom_hbond_distance_DA
_geom_hbond_angle_DHA
O3 H3 O7 3_556 0.82 2.30 2.868(5) 127.3
N1 H1 O4 3_556 0.88 2.05 2.920(5) 168.7

loop_
_geom_torsion_atom_site_label_1
_geom_torsion_atom_site_label_2
_geom_torsion_atom_site_label_3
_geom_torsion_atom_site_label_4
_geom_torsion
O6 S1 N1 C2 35.4(2)
O7 S1 N1 C2 164.28(16)
C26 S1 N1 C2 -81.1(2)
S1 N1 C2 C1 90.7(3)
S1 N1 C2 C3 -146.8(3)
C12 O1 C1 O2 2.0(8)
C12 O1 C1 C2 -176.2(4)
N1 C2 C1 O2 -176.8(4)
C3 C2 C1 O2 63.2(6)
N1 C2 C1 O1 1.4(5)
C3 C2 C1 O1 -118.5(4)
C1 O1 C12 C13 -110.2(6)
O1 C12 C13 C18 -105.0(6)
O1 C12 C13 C14 76.9(8)
C18 C13 C14 C15 0.6(11)
C12 C13 C14 C15 178.7(7)
C13 C14 C15 C16 -1.2(13)
C14 C15 C16 C17 1.6(12)
C15 C16 C17 C18 -1.3(11)
C14 C13 C18 C17 -0.3(10)
C12 C13 C18 C17 -178.4(6)
C16 C17 C18 C13 0.7(10)
N1 C2 C3 O3 -67.8(3)
C1 C2 C3 O3 57.1(5)
N1 C2 C3 C4 48.1(3)
C1 C2 C3 C4 173.0(4)
N1 C2 C3 C5 169.1(3)
C1 C2 C3 C5 -66.0(5)
C19 O5 C4 O4 7.8(7)
C19 O5 C4 C3 -173.8(4)
O3 C3 C4 O4 -11.0(7)
C5 C3 C4 O4 111.8(6)
C2 C3 C4 O4 -123.7(5)
O3 C3 C4 O5 170.8(4)
C5 C3 C4 O5 -66.5(5)
C2 C3 C4 O5 58.0(5)
C4 O5 C19 C20 178.1(4)
O5 C19 C20 C21 -30.8(8)
O5 C19 C20 C25 151.1(5)
C25 C20 C21 C22 1.3(10)
C19 C20 C21 C22 -176.8(6)
C20 C21 C22 C23 -0.5(11)
C21 C22 C23 C24 -0.8(12)
C22 C23 C24 C25 1.2(12)
C23 C24 C25 C20 -0.4(11)
C21 C20 C25 C24 -0.9(10)
C19 C20 C25 C24 177.3(6)
O3 C3 C5 C6 69.0(6)
C4 C3 C5 C6 -52.0(6)
C2 C3 C5 C6 -172.0(4)
C3 C5 C6 C7 -73.3(7)
C3 C5 C6 C11 105.0(6)
C11 C6 C7 C8 -1.7(9)
C5 C6 C7 C8 176.7(6)
C6 C7 C8 C9 2.9(11)
C7 C8 C9 C10 -1.8(12)
C8 C9 C10 C11 -0.3(12)
C7 C6 C11 C10 -0.4(9)
C5 C6 C11 C10 -178.8(5)
C9 C10 C11 C6 1.4(11)
O6 S1 C26 C27 -20.5(5)
O7 S1 C26 C27 -150.5(4)
N1 S1 C26 C27 96.0(5)
O6 S1 C26 C31 159.1(4)
O7 S1 C26 C31 29.1(5)
N1 S1 C26 C31 -84.4(5)
C31 C26 C27 C28 -1.6(8)
S1 C26 C27 C28 177.9(4)
C26 C27 C28 C29 0.4(9)
C27 C28 C29 C30 0.4(9)
C27 C28 C29 C32 -177.1(6)
C28 C29 C30 C31 0.1(9)
C32 C29 C30 C31 177.6(6)
C29 C30 C31 C26 -1.4(9)
C27 C26 C31 C30 2.2(8)
S1 C26 C31 C30 -177.4(4)
S1 N1 H1 C2 -153.0
